data_7228130
loop_
_publ_author_name
'Mapp, Lucy K.'
'Coles, Simon'
'Aitipamula, Srinivasulu'

_publ_section_title
;
 Novel solid forms of lonidamine: crystal structures and physicochemical
 properties
;
_journal_name_full CrystEngComm
_journal_paper_doi 10.1039/C7CE00651A
_journal_year 2017
_chemical_formula_moiety 'C15 H9 Cl2 N2 O2, C5 H7 N2, C4 H8 O2'
_chemical_formula_sum 'C24 H24 Cl2 N4 O4'
_chemical_formula_weight 503.37
_space_group_crystal_system monoclinic
_space_group_IT_number 7
_space_group_name_Hall 'P -2yc'
_space_group_name_H-M_alt 'P 1 c 1'
_symmetry_space_group_name_Hall 'P -2yc'
_symmetry_space_group_name_H-M 'P 1 c 1'
_atom_sites_solution_hydrogens mixed
_atom_sites_solution_primary direct
_audit_creation_date 2016-09-12
_audit_creation_method
;
Olex2 1.2-alpha
(compiled 2016.09.09 svn.r3337 for OlexSys, GUI svn.r5227)
;
_audit_update_record
;
2017-02-09 deposited with the CCDC.
2017-04-27 downloaded from the CCDC.
;
_cell_angle_alpha 90
_cell_angle_beta 109.768(3)
_cell_angle_gamma 90
_cell_formula_units_Z 2
_cell_length_a 10.9724(3)
_cell_length_b 13.1874(3)
_cell_length_c 8.8415(3)
_cell_measurement_reflns_used 6751
_cell_measurement_temperature 100.0(2)
_cell_measurement_theta_max 32.0750
_cell_measurement_theta_min 3.0090
_cell_volume 1203.95(6)
_computing_cell_refinement 'CrysAlisPro 1.171.38.41 (Rigaku OD, 2015)'
_computing_data_collection 'CrysAlisPro 1.171.38.41 (Rigaku OD, 2015)'
_computing_data_reduction 'CrysAlisPro 1.171.38.41 (Rigaku OD, 2015)'
_computing_molecular_graphics 'Olex2 (Dolomanov et al., 2009)'
_computing_publication_material 'Olex2 (Dolomanov et al., 2009)'
_computing_structure_refinement 'ShelXL (Sheldrick, 2015)'
_computing_structure_solution 'ShelXT (Sheldrick, 2015)'
_diffrn_ambient_environment N~2~
_diffrn_ambient_temperature 100.0(2)
_diffrn_detector 'CCD plate'
_diffrn_detector_area_resol_mean 5.2945
_diffrn_detector_type AtlasS2
_diffrn_measured_fraction_theta_full 0.999
_diffrn_measured_fraction_theta_max 0.999
_diffrn_measurement_details
;
List of Runs (angles in degrees, time in seconds):

  # Type    Start    End  Width  t~exp~   \w     \q     \k     \f   Frames
#--------------------------------------------------------------------------
  1  \w    -56.00  50.00   0.50   30.00    --   21.04 -38.00 -60.00  212
  2  \w    -14.00 103.00   0.50   30.00    --   21.04  77.00  90.00  234
  3  \w    -56.00  50.00   0.50   30.00    --   21.04 -38.00  30.00  212
  4  \w    -51.00 -26.00   0.50   30.00    --  -21.82  38.00-150.00   50
;
_diffrn_measurement_device 'four-circle diffractometer'
_diffrn_measurement_device_type 'SuperNova, Dual, Cu at zero, AtlasS2'
_diffrn_measurement_method '\w scans'
_diffrn_measurement_specimen_support 'MiTeGen MicroMesh'
_diffrn_orient_matrix_type 'CrysAlisPro convention (1999,Acta A55,543-557)'
_diffrn_orient_matrix_UB_11 -0.0544007000
_diffrn_orient_matrix_UB_12 0.0314672000
_diffrn_orient_matrix_UB_13 -0.0088905000
_diffrn_orient_matrix_UB_21 0.0340944000
_diffrn_orient_matrix_UB_22 0.0421163000
_diffrn_orient_matrix_UB_23 -0.0158097000
_diffrn_orient_matrix_UB_31 -0.0243922000
_diffrn_orient_matrix_UB_32 -0.0112941000
_diffrn_orient_matrix_UB_33 -0.0833122000
_diffrn_radiation_monochromator mirror
_diffrn_radiation_probe x-ray
_diffrn_radiation_type MoK\a
_diffrn_radiation_wavelength 0.71073
_diffrn_reflns_av_R_equivalents 0.0211
_diffrn_reflns_av_unetI/netI 0.0304
_diffrn_reflns_Laue_measured_fraction_full 0.999
_diffrn_reflns_Laue_measured_fraction_max 0.999
_diffrn_reflns_limit_h_max 14
_diffrn_reflns_limit_h_min -14
_diffrn_reflns_limit_k_max 17
_diffrn_reflns_limit_k_min -16
_diffrn_reflns_limit_l_max 11
_diffrn_reflns_limit_l_min -11
_diffrn_reflns_number 9927
_diffrn_reflns_point_group_measured_fraction_full 0.915
_diffrn_reflns_point_group_measured_fraction_max 0.904
_diffrn_reflns_theta_full 25.242
_diffrn_reflns_theta_max 27.484
_diffrn_reflns_theta_min 2.505
_diffrn_source 'micro-focus sealed X-ray tube'
_diffrn_source_current 0.8
_diffrn_source_type 'SuperNova (Mo) X-ray Source'
_diffrn_source_voltage 50.0
_exptl_absorpt_coefficient_mu 0.308
_exptl_absorpt_correction_T_max 0.982
_exptl_absorpt_correction_T_min 0.902
_exptl_absorpt_correction_type gaussian
_exptl_absorpt_process_details
;
CrysAlisPro 1.171.38.41 (Rigaku Oxford Diffraction, 2015)
Numerical absorption correction based on gaussian integration over
            a multifaceted crystal model
Empirical absorption correction using spherical harmonics,
 implemented in SCALE3 ABSPACK scaling algorithm.
;
_exptl_crystal_colour colourless
_exptl_crystal_colour_primary colourless
_exptl_crystal_density_diffrn 1.389
_exptl_crystal_description block
_exptl_crystal_F_000 524
_exptl_crystal_size_max 1.0
_exptl_crystal_size_mid 0.156
_exptl_crystal_size_min 0.129
_refine_diff_density_max 0.268
_refine_diff_density_min -0.229
_refine_diff_density_rms 0.044
_refine_ls_abs_structure_details
;
 Flack x determined using 2018 quotients [(I+)-(I-)]/[(I+)+(I-)]
 (Parsons, Flack and Wagner, Acta Cryst. B69 (2013) 249-259).
;
_refine_ls_abs_structure_Flack 0.05(2)
_refine_ls_extinction_method none
_refine_ls_goodness_of_fit_ref 1.052
_refine_ls_hydrogen_treatment mixed
_refine_ls_matrix_type full
_refine_ls_number_parameters 318
_refine_ls_number_reflns 4992
_refine_ls_number_restraints 2
_refine_ls_restrained_S_all 1.051
_refine_ls_R_factor_all 0.0335
_refine_ls_R_factor_gt 0.0322
_refine_ls_shift/su_max 0.000
_refine_ls_shift/su_mean 0.000
_refine_ls_structure_factor_coef Fsqd
_refine_ls_weighting_details 'w=1/[\s^2^(Fo^2^)+(0.0450P)^2^+0.2245P] where P=(Fo^2^+2Fc^2^)/3'
_refine_ls_weighting_scheme calc
_refine_ls_wR_factor_gt 0.0820
_refine_ls_wR_factor_ref 0.0830
_reflns_Friedel_coverage 0.803
_reflns_Friedel_fraction_full 0.830
_reflns_Friedel_fraction_max 0.808
_reflns_number_gt 4827
_reflns_number_total 4992
_reflns_threshold_expression 'I > 2\s(I)'
_cod_data_source_file c7ce00651a2.cif
_cod_data_source_block LON-2APYD_ethace
_cod_database_code 7228130
_chemical_oxdiff_formula 'C24 H24 N4 Cl2 O4'
_chemical_oxdiff_usercomment 'L3-77-A repeat'
_shelx_space_group_comment
;
The symmetry employed for this shelxl refinement is uniquely defined
by the following loop, which should always be used as a source of
symmetry information in preference to the above space-group names.
They are only intended as comments.
;
_reflns_odcompleteness_completeness 99.90
_reflns_odcompleteness_iscentric 1
_reflns_odcompleteness_theta 27.42
_olex2_refinement_description
;
1. Fixed Uiso
 At 1.2 times of:
  All C(H) groups, All C(H,H) groups, All N(H) groups, All N(H,H) groups
 At 1.5 times of:
  All C(H,H,H) groups
2.a Secondary CH2 refined with riding coordinates:
 C9(H9A,H9B), C33(H33A,H33B)
2.b Aromatic/amide H refined with riding coordinates:
 C4(H4), C5(H5), C6(H6), C7(H7), C12(H12), C14(H14), C15(H15), C22(H22A),
 C23(H23), C24(H24), C25(H25)
2.c Idealised Me refined as rotating group:
 C31(H31A,H31B,H31C), C34(H34A,H34B,H34C)
;
_shelx_shelxl_version_number 2014/7
_olex2_date_sample_data_collection 2015-10-27
_olex2_exptl_crystal_mounting_method 'MiTeGen Micromesh'
_olex2_submission_original_sample_id L3-77-A_repeat
_olex2_submission_special_instructions 'No special instructions were received'
_oxdiff_exptl_absorpt_empirical_details
;
Empirical correction (ABSPACK) includes:
- Absorption correction using spherical harmonics
- Frame scaling
;
_oxdiff_exptl_absorpt_empirical_full_max 1.691
_oxdiff_exptl_absorpt_empirical_full_min 0.535

loop_
_space_group_symop_operation_xyz
'x, y, z'
'x, -y, z+1/2'

loop_
_atom_site_label
_atom_site_type_symbol
_atom_site_fract_x
_atom_site_fract_y
_atom_site_fract_z
_atom_site_U_iso_or_equiv
_atom_site_adp_type
_atom_site_occupancy
_atom_site_site_symmetry_order
_atom_site_calc_flag
_atom_site_refinement_flags_posn
Cl1 Cl 0.95781(7) 0.76698(5) 0.58787(10) 0.03489(19) Uani 1 1 d .
Cl2 Cl 1.19125(6) 1.09743(5) 0.46618(7) 0.02860(16) Uani 1 1 d .
O1 O 0.51470(19) 0.90293(13) 0.0245(2) 0.0215(4) Uani 1 1 d .
O2 O 0.4585(2) 0.73878(14) -0.0018(2) 0.0238(4) Uani 1 1 d .
N1 N 0.6712(2) 0.84530(16) 0.5000(2) 0.0183(4) Uani 1 1 d .
N2 N 0.6285(2) 0.87903(16) 0.3478(2) 0.0170(4) Uani 1 1 d .
C1 C 0.5089(2) 0.81548(19) 0.0799(3) 0.0176(5) Uani 1 1 d .
C2 C 0.5673(2) 0.80207(17) 0.2573(3) 0.0164(4) Uani 1 1 d .
C3 C 0.5695(2) 0.71430(19) 0.3532(3) 0.0173(5) Uani 1 1 d .
C4 C 0.5217(3) 0.6152(2) 0.3251(3) 0.0229(5) Uani 1 1 d .
H4 H 0.4737 0.5928 0.2196 0.028 Uiso 1 1 calc R
C5 C 0.5462(3) 0.5510(2) 0.4553(4) 0.0281(6) Uani 1 1 d .
H5 H 0.5152 0.4832 0.4391 0.034 Uiso 1 1 calc R
C6 C 0.6168(3) 0.5846(2) 0.6120(4) 0.0305(6) Uani 1 1 d .
H6 H 0.6324 0.5384 0.6990 0.037 Uiso 1 1 calc R
C7 C 0.6633(3) 0.6811(2) 0.6431(3) 0.0263(6) Uani 1 1 d .
H7 H 0.7103 0.7032 0.7492 0.032 Uiso 1 1 calc R
C8 C 0.6383(3) 0.74623(19) 0.5103(3) 0.0194(5) Uani 1 1 d .
C9 C 0.7497(3) 0.9110(2) 0.6289(3) 0.0215(5) Uani 1 1 d .
H9A H 0.7837 0.8713 0.7295 0.026 Uiso 1 1 calc R
H9B H 0.6949 0.9661 0.6469 0.026 Uiso 1 1 calc R
C10 C 0.8609(3) 0.9564(2) 0.5895(3) 0.0205(5) Uani 1 1 d .
C11 C 0.9588(3) 0.89791(19) 0.5662(3) 0.0230(5) Uani 1 1 d .
C12 C 1.0596(3) 0.9404(2) 0.5267(3) 0.0252(6) Uani 1 1 d .
H12 H 1.1243 0.8989 0.5091 0.030 Uiso 1 1 calc R
C13 C 1.0636(3) 1.0444(2) 0.5135(3) 0.0230(5) Uani 1 1 d .
C14 C 0.9702(3) 1.1063(2) 0.5391(3) 0.0243(5) Uani 1 1 d .
H14 H 0.9751 1.1779 0.5317 0.029 Uiso 1 1 calc R
C15 C 0.8695(3) 1.0613(2) 0.5757(3) 0.0234(5) Uani 1 1 d .
H15 H 0.8044 1.1030 0.5919 0.028 Uiso 1 1 calc R
N21 N 0.4656(2) 0.92787(18) 0.6971(3) 0.0222(5) Uani 1 1 d .
H21A H 0.482(3) 0.978(3) 0.650(4) 0.027 Uiso 1 1 d R
H21B H 0.493(3) 0.923(2) 0.810(4) 0.027 Uiso 1 1 d R
N22 N 0.3633(2) 0.77382(16) 0.6830(3) 0.0179(4) Uani 1 1 d .
H22 H 0.397(3) 0.769(2) 0.792(4) 0.022 Uiso 1 1 d R
C21 C 0.3924(2) 0.85521(19) 0.6081(3) 0.0182(5) Uani 1 1 d .
C22 C 0.3425(3) 0.8580(2) 0.4384(3) 0.0204(5) Uani 1 1 d .
H22A H 0.3607 0.9141 0.3819 0.025 Uiso 1 1 calc R
C23 C 0.2680(3) 0.7795(2) 0.3562(3) 0.0250(6) Uani 1 1 d .
H23 H 0.2352 0.7809 0.2421 0.030 Uiso 1 1 calc R
C24 C 0.2394(3) 0.6968(2) 0.4387(3) 0.0268(6) Uani 1 1 d .
H24 H 0.1866 0.6426 0.3819 0.032 Uiso 1 1 calc R
C25 C 0.2887(3) 0.6963(2) 0.6005(3) 0.0237(5) Uani 1 1 d .
H25 H 0.2710 0.6406 0.6579 0.028 Uiso 1 1 calc R
O31 O 1.0858(3) 0.5210(2) 0.5793(4) 0.0658(9) Uani 1 1 d .
O32 O 0.9826(2) 0.37476(15) 0.5514(3) 0.0328(5) Uani 1 1 d .
C31 C 1.1602(3) 0.3850(3) 0.4589(4) 0.0390(8) Uani 1 1 d .
H31A H 1.1170 0.3245 0.4009 0.058 Uiso 1 1 calc GR
H31B H 1.2416 0.3653 0.5419 0.058 Uiso 1 1 calc GR
H31C H 1.1785 0.4320 0.3834 0.058 Uiso 1 1 calc GR
C32 C 1.0750(3) 0.4352(2) 0.5351(4) 0.0308(6) Uani 1 1 d .
C33 C 0.8962(4) 0.4186(3) 0.6260(5) 0.0434(9) Uani 1 1 d .
H33A H 0.8438 0.4730 0.5568 0.052 Uiso 1 1 calc R
H33B H 0.9468 0.4486 0.7311 0.052 Uiso 1 1 calc R
C34 C 0.8100(4) 0.3378(3) 0.6487(5) 0.0414(8) Uani 1 1 d .
H34A H 0.7611 0.3079 0.5443 0.062 Uiso 1 1 calc GR
H34B H 0.7497 0.3669 0.6971 0.062 Uiso 1 1 calc GR
H34C H 0.8623 0.2852 0.7196 0.062 Uiso 1 1 calc GR

loop_
_atom_site_aniso_label
_atom_site_aniso_U_11
_atom_site_aniso_U_22
_atom_site_aniso_U_33
_atom_site_aniso_U_23
_atom_site_aniso_U_13
_atom_site_aniso_U_12
Cl1 0.0243(4) 0.0216(3) 0.0556(5) 0.0003(3) 0.0092(3) 0.0055(3)
Cl2 0.0239(3) 0.0325(3) 0.0300(3) -0.0048(3) 0.0099(3) -0.0034(3)
O1 0.0293(11) 0.0178(9) 0.0161(8) 0.0007(7) 0.0059(8) -0.0003(7)
O2 0.0297(11) 0.0192(9) 0.0197(9) -0.0024(7) 0.0047(8) -0.0043(7)
N1 0.0192(11) 0.0195(10) 0.0151(10) -0.0006(8) 0.0043(8) 0.0019(8)
N2 0.0160(10) 0.0187(10) 0.0169(10) 0.0016(8) 0.0063(8) 0.0031(8)
C1 0.0151(12) 0.0198(11) 0.0179(11) -0.0013(9) 0.0058(9) 0.0003(9)
C2 0.0154(11) 0.0164(11) 0.0183(11) 0.0004(9) 0.0070(9) 0.0017(9)
C3 0.0178(13) 0.0188(11) 0.0179(11) 0.0014(9) 0.0093(10) 0.0042(9)
C4 0.0236(14) 0.0187(12) 0.0300(13) -0.0008(10) 0.0135(11) 0.0010(10)
C5 0.0353(17) 0.0183(12) 0.0364(15) 0.0037(11) 0.0194(13) 0.0003(11)
C6 0.0365(17) 0.0271(14) 0.0321(15) 0.0119(12) 0.0171(13) 0.0066(12)
C7 0.0308(15) 0.0299(14) 0.0205(12) 0.0051(11) 0.0115(11) 0.0063(12)
C8 0.0200(13) 0.0191(12) 0.0214(12) 0.0019(10) 0.0101(11) 0.0043(9)
C9 0.0205(13) 0.0254(13) 0.0165(11) -0.0038(10) 0.0037(10) 0.0010(10)
C10 0.0169(13) 0.0251(12) 0.0153(11) -0.0029(10) -0.0001(10) 0.0021(10)
C11 0.0198(13) 0.0206(12) 0.0238(13) -0.0013(11) 0.0011(11) 0.0042(11)
C12 0.0179(14) 0.0263(14) 0.0286(13) -0.0058(11) 0.0043(11) 0.0049(11)
C13 0.0168(13) 0.0307(14) 0.0187(11) -0.0039(11) 0.0023(10) -0.0018(11)
C14 0.0194(13) 0.0227(12) 0.0264(13) -0.0033(10) 0.0021(11) 0.0005(10)
C15 0.0191(13) 0.0252(13) 0.0225(13) -0.0041(10) 0.0025(11) 0.0060(10)
N21 0.0274(12) 0.0199(10) 0.0198(11) 0.0001(9) 0.0088(10) -0.0059(9)
N22 0.0183(11) 0.0191(10) 0.0169(10) -0.0008(8) 0.0068(9) -0.0008(8)
C21 0.0170(12) 0.0184(11) 0.0209(11) -0.0007(9) 0.0084(10) 0.0034(9)
C22 0.0204(13) 0.0225(12) 0.0210(12) 0.0025(10) 0.0103(11) 0.0046(10)
C23 0.0260(14) 0.0298(14) 0.0188(12) -0.0050(11) 0.0072(11) 0.0010(12)
C24 0.0280(15) 0.0258(13) 0.0234(13) -0.0074(11) 0.0047(11) -0.0072(12)
C25 0.0241(14) 0.0193(12) 0.0286(13) -0.0030(10) 0.0102(11) -0.0036(10)
O31 0.079(2) 0.0449(15) 0.097(2) -0.0318(16) 0.061(2) -0.0313(15)
O32 0.0352(13) 0.0257(10) 0.0425(12) -0.0050(9) 0.0198(10) -0.0044(9)
C31 0.042(2) 0.0371(17) 0.0448(18) 0.0100(15) 0.0232(17) 0.0061(14)
C32 0.0332(16) 0.0300(14) 0.0287(14) -0.0004(11) 0.0099(12) -0.0063(12)
C33 0.047(2) 0.0309(16) 0.065(2) -0.0080(16) 0.035(2) -0.0024(15)
C34 0.040(2) 0.0407(18) 0.051(2) 0.0023(15) 0.0252(18) -0.0011(15)

loop_
_atom_type_symbol
_atom_type_description
_atom_type_scat_dispersion_real
_atom_type_scat_dispersion_imag
_atom_type_scat_source
C C 0.0033 0.0016 'International Tables Vol C Tables 4.2.6.8 and 6.1.1.4'
H H 0.0000 0.0000 'International Tables Vol C Tables 4.2.6.8 and 6.1.1.4'
Cl Cl 0.1484 0.1585 'International Tables Vol C Tables 4.2.6.8 and 6.1.1.4'
N N 0.0061 0.0033 'International Tables Vol C Tables 4.2.6.8 and 6.1.1.4'
O O 0.0106 0.0060 'International Tables Vol C Tables 4.2.6.8 and 6.1.1.4'

loop_
_exptl_crystal_face_index_h
_exptl_crystal_face_index_k
_exptl_crystal_face_index_l
_exptl_crystal_face_perp_dist
-15 -2 0 0.0759
14 2 0 0.0621
-7 3 12 0.5308
6 -3 -12 0.5132
0 -18 -1 0.0373
0 19 0 0.0452

loop_
_geom_angle_atom_site_label_1
_geom_angle_atom_site_label_2
_geom_angle_atom_site_label_3
_geom_angle
N2 N1 C8 112.0(2)
N2 N1 C9 120.0(2)
C8 N1 C9 127.9(2)
C2 N2 N1 106.6(2)
O1 C1 C2 117.1(2)
O2 C1 O1 125.6(2)
O2 C1 C2 117.3(2)
N2 C2 C1 119.6(2)
N2 C2 C3 111.0(2)
C3 C2 C1 129.4(2)
C4 C3 C2 136.1(2)
C4 C3 C8 120.0(2)
C8 C3 C2 103.9(2)
C3 C4 H4 121.0
C5 C4 C3 118.0(3)
C5 C4 H4 121.0
C4 C5 H5 119.5
C4 C5 C6 120.9(3)
C6 C5 H5 119.5
C5 C6 H6 118.8
C7 C6 C5 122.3(3)
C7 C6 H6 118.8
C6 C7 H7 121.7
C6 C7 C8 116.6(3)
C8 C7 H7 121.7
N1 C8 C3 106.6(2)
N1 C8 C7 131.2(2)
C3 C8 C7 122.1(2)
N1 C9 H9A 109.3
N1 C9 H9B 109.3
N1 C9 C10 111.5(2)
H9A C9 H9B 108.0
C10 C9 H9A 109.3
C10 C9 H9B 109.3
C11 C10 C9 122.8(2)
C11 C10 C15 117.3(3)
C15 C10 C9 120.0(2)
C10 C11 Cl1 120.0(2)
C12 C11 Cl1 117.7(2)
C12 C11 C10 122.3(2)
C11 C12 H12 120.8
C13 C12 C11 118.3(2)
C13 C12 H12 120.8
C12 C13 Cl2 118.1(2)
C12 C13 C14 121.6(3)
C14 C13 Cl2 120.2(2)
C13 C14 H14 120.7
C15 C14 C13 118.6(3)
C15 C14 H14 120.7
C10 C15 H15 119.1
C14 C15 C10 121.9(3)
C14 C15 H15 119.1
H21A N21 H21B 122(3)
C21 N21 H21A 118(2)
C21 N21 H21B 119(2)
C21 N22 H22 120(2)
C21 N22 C25 122.2(2)
C25 N22 H22 118(2)
N21 C21 N22 118.6(2)
N21 C21 C22 123.4(2)
N22 C21 C22 118.0(2)
C21 C22 H22A 120.3
C23 C22 C21 119.5(2)
C23 C22 H22A 120.3
C22 C23 H23 119.6
C22 C23 C24 120.7(3)
C24 C23 H23 119.6
C23 C24 H24 120.8
C25 C24 C23 118.3(3)
C25 C24 H24 120.8
N22 C25 H25 119.3
C24 C25 N22 121.3(3)
C24 C25 H25 119.3
C32 O32 C33 116.7(2)
H31A C31 H31B 109.5
H31A C31 H31C 109.5
H31B C31 H31C 109.5
C32 C31 H31A 109.5
C32 C31 H31B 109.5
C32 C31 H31C 109.5
O31 C32 O32 121.8(3)
O31 C32 C31 124.5(3)
O32 C32 C31 113.6(3)
O32 C33 H33A 109.9
O32 C33 H33B 109.9
O32 C33 C34 108.7(3)
H33A C33 H33B 108.3
C34 C33 H33A 109.9
C34 C33 H33B 109.9
C33 C34 H34A 109.5
C33 C34 H34B 109.5
C33 C34 H34C 109.5
H34A C34 H34B 109.5
H34A C34 H34C 109.5
H34B C34 H34C 109.5

loop_
_geom_bond_atom_site_label_1
_geom_bond_atom_site_label_2
_geom_bond_distance
Cl1 C11 1.738(3)
Cl2 C13 1.738(3)
O1 C1 1.263(3)
O2 C1 1.257(3)
N1 N2 1.342(3)
N1 C8 1.367(3)
N1 C9 1.460(3)
N2 C2 1.326(3)
C1 C2 1.491(3)
C2 C3 1.430(3)
C3 C4 1.399(4)
C3 C8 1.403(4)
C4 H4 0.9500
C4 C5 1.379(4)
C5 H5 0.9500
C5 C6 1.411(4)
C6 H6 0.9500
C6 C7 1.365(4)
C7 H7 0.9500
C7 C8 1.405(4)
C9 H9A 0.9900
C9 H9B 0.9900
C9 C10 1.502(4)
C10 C11 1.394(4)
C10 C15 1.394(4)
C11 C12 1.385(4)
C12 H12 0.9500
C12 C13 1.379(4)
C13 C14 1.387(4)
C14 H14 0.9500
C14 C15 1.385(4)
C15 H15 0.9500
N21 H21A 0.83(4)
N21 H21B 0.94(4)
N21 C21 1.325(3)
N22 H22 0.91(3)
N22 C21 1.355(3)
N22 C25 1.357(3)
C21 C22 1.414(4)
C22 H22A 0.9500
C22 C23 1.366(4)
C23 H23 0.9500
C23 C24 1.406(4)
C24 H24 0.9500
C24 C25 1.347(4)
C25 H25 0.9500
O31 C32 1.190(4)
O32 C32 1.336(4)
O32 C33 1.446(4)
C31 H31A 0.9800
C31 H31B 0.9800
C31 H31C 0.9800
C31 C32 1.481(5)
C33 H33A 0.9900
C33 H33B 0.9900
C33 C34 1.482(5)
C34 H34A 0.9800
C34 H34B 0.9800
C34 H34C 0.9800

loop_
_geom_hbond_atom_site_label_D
_geom_hbond_atom_site_label_H
_geom_hbond_atom_site_label_A
_geom_hbond_distance_DH
_geom_hbond_distance_HA
_geom_hbond_distance_DA
_geom_hbond_angle_DHA
_geom_hbond_site_symmetry_A
C9 H9B O1 0.99 2.57 3.451(3) 147.9 2_575
C14 H14 O32 0.95 2.60 3.544(3) 171.6 1_565
N21 H21A O1 0.83(4) 2.03(4) 2.856(3) 177(3) 2_575
N21 H21B O1 0.94(4) 1.85(4) 2.779(3) 169(3) 1_556
N22 H22 O2 0.91(3) 1.76(3) 2.665(3) 171(3) 1_556
C25 H25 O31 0.95 2.48 3.171(4) 129.7 1_455

loop_
_exptl_oxdiff_crystal_face_indexfrac_h
_exptl_oxdiff_crystal_face_indexfrac_k
_exptl_oxdiff_crystal_face_indexfrac_l
_exptl_oxdiff_crystal_face_x
_exptl_oxdiff_crystal_face_y
_exptl_oxdiff_crystal_face_z
-15.0016 -1.9772 -0.0307 0.7542 -0.5943 0.3908
14.0015 1.9793 0.0285 -0.6997 0.5603 -0.3663
-7.0190 3.0483 11.9949 0.3711 -0.3006 -0.8625
6.0189 -3.0462 -11.9971 -0.3166 0.2666 0.8871
-0.0042 -18.0735 -0.9920 -0.5597 -0.7457 0.2869
0.0062 19.0757 -0.0094 0.6000 0.8038 -0.2148
